data_2010813
loop_
_publ_author_name
'Elmali, Ayhan'
'Elerman, Yal\;cin'
'Svoboda, Ingrid'

_publ_section_title '[<i>N</i>,<i>N</i>'-Bis(5-bromosalicylidene)-<i>o</i>-phenylenediaminato]copper(II)'
_journal_issue 4
_journal_name_full 'Acta Crystallographica Section C'
_journal_page_first 423
_journal_page_last 424
_journal_paper_doi 10.1107/S0108270199016935
_journal_volume 56
_journal_year 2000
_chemical_formula_iupac '[Cu (C20 H12 Br2 N2 O2)]'
_chemical_formula_sum 'C20 H12 Br2 Cu N2 O2'
_chemical_formula_weight 535.70
_chemical_name_systematic
;
[N,N'-Bis(5-bromosalicylidene)-o-phenylenediamine]copper(II)
;
_space_group_IT_number 14
_symmetry_cell_setting monoclinic
_symmetry_space_group_name_Hall '-P 2yn'
_symmetry_space_group_name_H-M 'P 1 21/n 1'
_audit_creation_method SHELXL
_cell_angle_alpha 90.00
_cell_angle_beta 106.300(10)
_cell_angle_gamma 90.00
_cell_formula_units_Z 4
_cell_length_a 12.1140(10)
_cell_length_b 8.095(2)
_cell_length_c 18.538(6)
_cell_measurement_reflns_used 25
_cell_measurement_temperature 299(2)
_cell_measurement_theta_max 10.25
_cell_measurement_theta_min 2.34
_cell_volume 1744.8(7)
_computing_cell_refinement 'CAD-4 Diffractometer Control Software'
_computing_data_collection 'CAD-4 Diffractometer Control Software (Enraf-Nonius, 1993)'
_computing_data_reduction 'REDU4 (Stoe & Cie, 1991)'
_computing_molecular_graphics 'ORTEP3 for Windows (Farrugia, 1997)'
_computing_publication_material SHELXL93
_computing_structure_refinement 'SHELXL93 (Sheldrick, 1993)'
_computing_structure_solution 'SHELXS86 (Sheldrick, 1990)'
_diffrn_ambient_temperature 299(2)
_diffrn_measurement_device 'Enraf-Nonius CAD-4'
_diffrn_measurement_method \q/2\q
_diffrn_radiation_monochromator graphite
_diffrn_radiation_source 'fine-focus sealed tube'
_diffrn_radiation_type MoK\a
_diffrn_radiation_wavelength .71093
_diffrn_reflns_av_R_equivalents .045
_diffrn_reflns_av_sigmaI/netI .073
_diffrn_reflns_limit_h_max 9
_diffrn_reflns_limit_h_min -14
_diffrn_reflns_limit_k_max 0
_diffrn_reflns_limit_k_min -9
_diffrn_reflns_limit_l_max 22
_diffrn_reflns_limit_l_min -22
_diffrn_reflns_number 6199
_diffrn_reflns_theta_max 25.97
_diffrn_reflns_theta_min 1.80
_diffrn_standards_decay_% -3.1
_diffrn_standards_interval_time 120
_diffrn_standards_number 3
_exptl_absorpt_coefficient_mu 5.851
_exptl_absorpt_correction_T_max .752
_exptl_absorpt_correction_T_min .421
_exptl_absorpt_correction_type 'empirical via \y scans (North et al., 1968)'
_exptl_crystal_colour brown
_exptl_crystal_density_diffrn 2.039
_exptl_crystal_density_meas ?
_exptl_crystal_description prism
_exptl_crystal_F_000 1044
_exptl_crystal_size_max .30
_exptl_crystal_size_mid .13
_exptl_crystal_size_min .05
_refine_diff_density_max .805
_refine_diff_density_min -1.083
_refine_ls_extinction_coef .0001(3)
_refine_ls_extinction_method 'SHELXL93 (Sheldrick, 1993)'
_refine_ls_goodness_of_fit_all 1.017
_refine_ls_goodness_of_fit_ref 1.073
_refine_ls_hydrogen_treatment mixed
_refine_ls_matrix_type full
_refine_ls_number_parameters 245
_refine_ls_number_reflns 3399
_refine_ls_number_restraints 0
_refine_ls_restrained_S_all 1.017
_refine_ls_restrained_S_obs 1.073
_refine_ls_R_factor_all .110
_refine_ls_R_factor_gt .040
_refine_ls_shift/su_max <0.001
_refine_ls_shift/su_mean .000
_refine_ls_structure_factor_coef Fsqd
_refine_ls_weighting_details 'w = 1/[\s^2^(Fo^2^)+(0.0621P)^2^] where P=(Fo^2^+2Fc^2^)/3'
_refine_ls_weighting_scheme calc
_refine_ls_wR_factor_ref .115
_reflns_number_observed 1973
_reflns_number_total 3399
_reflns_observed_criterion I>2\s(I)
_cod_data_source_file gs1068.cif
_cod_data_source_block I
_cod_depositor_comments
;
The following automatic conversions were performed:

'_exptl_crystal_density_meas' value 'not measured' was changed to '?'
- the value is perceived as not measured.

Automatic conversion script
Id: cif_fix_values 3008 2015-01-20 13:52:24Z robertas 

The following automatic conversions were performed:

'_refine_ls_weighting_scheme' value 'calc w =
1/[\s^2^(Fo^2^)+(0.0621P)^2^] where P=(Fo^2^+2Fc^2^)/3' was changed
to 'calc'. New tag '_refine_ls_weighting_details' was created. The
value of the new tag was set to 'w = 1/[\s^2^(Fo^2^)+(0.0621P)^2^]
where P=(Fo^2^+2Fc^2^)/3'.

Automatic conversion script
Id: cif_fix_values 3143 2015-03-26 13:38:13Z robertas 
;
_cod_original_sg_symbol_H-M 'P 21/n'
_cod_database_code 2010813
_cod_database_fobs_code 2010813

loop_
_symmetry_equiv_pos_as_xyz
'x, y, z'
'-x+1/2, y+1/2, -z+1/2'
'-x, -y, -z'
'x-1/2, -y-1/2, z-1/2'

loop_
_atom_site_aniso_label
_atom_site_aniso_U_11
_atom_site_aniso_U_22
_atom_site_aniso_U_33
_atom_site_aniso_U_12
_atom_site_aniso_U_13
_atom_site_aniso_U_23
C1 .037(3) .040(3) .032(3) .001(3) .004(2) .000(2)
C2 .036(3) .058(4) .025(3) -.006(3) -.004(2) -.004(3)
C3 .041(3) .051(4) .038(3) -.007(3) -.002(3) -.003(3)
C4 .037(3) .036(3) .045(3) -.003(3) .013(3) -.003(3)
C5 .044(3) .040(3) .027(3) .002(3) .008(2) -.005(2)
C6 .030(3) .034(3) .026(2) .000(2) .002(2) .001(2)
C7 .041(3) .036(3) .022(2) .004(3) .004(2) .001(2)
C8 .027(3) .037(3) .026(2) .005(3) -.002(2) -.006(2)
C9 .043(3) .048(4) .025(2) -.001(3) .001(2) .002(3)
C10 .039(3) .065(4) .023(2) .004(3) .003(2) .000(3)
C11 .038(3) .061(4) .029(3) .002(3) -.006(2) -.006(3)
C12 .030(3) .057(4) .025(3) .001(3) -.005(2) -.001(3)
C13 .033(3) .036(3) .025(2) .005(3) .002(2) -.001(2)
C14 .026(3) .039(3) .026(2) .001(2) -.001(2) -.002(2)
C15 .027(3) .036(3) .023(2) .007(2) .001(2) .003(2)
C16 .029(3) .041(3) .028(3) .003(3) -.002(2) .000(2)
C17 .033(3) .041(3) .031(3) .001(3) .008(2) .003(3)
C18 .038(3) .048(4) .022(2) .004(3) .002(2) -.001(2)
C19 .035(3) .049(3) .028(3) .000(3) .002(2) .000(3)
C20 .030(3) .042(3) .027(2) .003(3) .002(2) .000(2)
N1 .036(3) .033(2) .022(2) .005(2) -.002(2) .001(2)
N2 .027(2) .037(3) .021(2) .001(2) -.004(2) .002(2)
O1 .042(2) .060(3) .024(2) -.019(2) -.004(2) .003(2)
O2 .041(2) .057(3) .020(2) -.010(2) -.004(2) .004(2)
Br1 .0532(4) .0687(5) .0571(4) -.0174(4) .0214(3) -.0037(4)
Br2 .0545(4) .0694(5) .0359(3) -.0194(4) .0096(3) .0030(3)
Cu1 .0321(4) .0376(4) .0199(3) -.0003(3) -.0020(2) .0006(3)

loop_
_atom_site_label
_atom_site_fract_x
_atom_site_fract_y
_atom_site_fract_z
_atom_site_U_iso_or_equiv
_atom_site_thermal_displace_type
_atom_site_calc_flag
_atom_site_refinement_flags
_atom_site_occupancy
_atom_site_disorder_group
_atom_site_type_symbol
C1 .7592(5) .5058(7) .0268(3) .0373(13) Uani d . 1 . C
C2 .8578(5) .5846(7) .0729(3) .0422(14) Uani d . 1 . C
H2 .8742(5) .5731(7) .1248(3) .051 Uiso calc R 1 . H
C3 .9302(5) .6768(7) .0446(3) .0460(15) Uani d . 1 . C
H3 .9950(5) .7253(7) .0768(3) .055 Uiso calc R 1 . H
C4 .9065(5) .6978(7) -.0326(3) .0392(13) Uani d . 1 . C
C5 .8127(5) .6259(7) -.0801(3) .0377(13) Uani d . 1 . C
H5 .7985(5) .6397(7) -.1317(3) .045 Uiso calc R 1 . H
C6 .7367(4) .5307(6) -.0519(3) .0311(12) Uani d . 1 . C
C7 .6382(4) .4638(6) -.1063(3) .0339(12) Uani d . 1 . C
H7 .6304(4) .4864(6) -.1567(3) .041 Uiso calc R 1 . H
C8 .4641(4) .3107(6) -.1476(3) .0321(12) Uani d . 1 . C
C9 .4449(5) .3338(7) -.2248(3) .0403(13) Uani d . 1 . C
H9 .4959(5) .3972(7) -.2424(3) .048 Uiso calc R 1 . H
C10 .3511(5) .2632(8) -.2748(3) .0432(15) Uani d . 1 . C
H10 .3385(5) .2810(8) -.3261(3) .052 Uiso calc R 1 . H
C11 .2758(5) .1672(8) -.2503(3) .046(2) Uani d . 1 . C
H11 .2128(5) .1194(8) -.2847(3) .055 Uiso calc R 1 . H
C12 .2945(4) .1416(7) -.1733(3) .0397(14) Uani d . 1 . C
H12 .2434(4) .0766(7) -.1565(3) .048 Uiso calc R 1 . H
C13 .3882(4) .2119(6) -.1216(3) .0327(12) Uani d . 1 . C
C14 .3562(4) .1027(6) -.0105(3) .0323(12) Uani d . 1 . C
H14 .2912(4) .0518(6) -.0415(3) .039 Uiso calc R 1 . H
C15 .3794(4) .0761(6) .0686(3) .0297(12) Uani d . 1 . C
C16 .3004(4) -.0206(7) .0933(3) .0346(12) Uani d . 1 . C
H16 .2375(4) -.0668(7) .0583(3) .042 Uiso calc R 1 . H
C17 .3151(4) -.0473(7) .1680(3) .0351(12) Uani d . 1 . C
C18 .4091(4) .0204(7) .2207(3) .0372(13) Uani d . 1 . C
H18 .4200(4) -.0006(7) .2715(3) .045 Uiso calc R 1 . H
C19 .4848(5) .1165(7) .1986(3) .0387(13) Uani d . 1 . C
H19 .5456(5) .1635(7) .2350(3) .046 Uiso calc R 1 . H
C20 .4747(4) .1483(7) .1222(3) .0341(12) Uani d . 1 . C
N1 .5592(4) .3742(5) -.0906(2) .0325(10) Uani d . 1 . N
N2 .4171(3) .1905(5) -.0427(2) .0303(10) Uani d . 1 . N
O1 .6948(3) .4196(5) .0575(2) .0451(10) Uani d . 1 . O
O2 .5531(3) .2365(5) .1052(2) .0416(10) Uani d . 1 . O
Br1 1.00562(6) .82823(9) -.07253(4) .0585(2) Uani d . 1 . Br
Br2 .21163(5) -.18366(9) .20131(3) .0539(2) Uani d . 1 . Br
Cu1 .55747(5) .30701(8) .00928(3) .0317(2) Uani d . 1 . Cu

loop_
_atom_type_symbol
_atom_type_description
_atom_type_scat_dispersion_real
_atom_type_scat_dispersion_imag
_atom_type_scat_source
C C .0020 .0020 'International Tables Vol C Tables 4.2.6.8 and 6.1.1.4'
H H .0000 .0000 'International Tables Vol C Tables 4.2.6.8 and 6.1.1.4'
N N .0040 .0030 'International Tables Vol C Tables 4.2.6.8 and 6.1.1.4'
O O .0080 .0060 'International Tables Vol C Tables 4.2.6.8 and 6.1.1.4'
Br Br -.3740 2.4560 'International Tables Vol C Tables 4.2.6.8 and 6.1.1.4'
Cu Cu .2630 1.2660 'International Tables Vol C Tables 4.2.6.8 and 6.1.1.4'

loop_
_geom_angle_atom_site_label_1
_geom_angle_atom_site_label_2
_geom_angle_atom_site_label_3
_geom_angle
_geom_angle_publ_flag
O1 C1 C2 119.4(5) y
O1 C1 C6 124.2(5) y
C2 C1 C6 116.3(5) ?
C3 C2 C1 122.7(5) ?
C3 C2 H2 118.7(3) ?
C1 C2 H2 118.7(3) ?
C2 C3 C4 119.7(5) ?
C2 C3 H3 120.2(3) ?
C4 C3 H3 120.2(3) ?
C5 C4 C3 120.6(5) ?
C5 C4 Br1 119.4(4) y
C3 C4 Br1 120.0(4) y
C4 C5 C6 120.6(5) ?
C4 C5 H5 119.7(3) ?
C6 C5 H5 119.7(3) ?
C5 C6 C1 120.0(5) ?
C5 C6 C7 116.5(4) ?
C1 C6 C7 123.4(5) ?
N1 C7 C6 125.0(4) y
N1 C7 H7 117.5(3) ?
C6 C7 H7 117.5(3) ?
C9 C8 C13 119.5(4) ?
C9 C8 N1 125.4(5) y
C13 C8 N1 115.1(4) y
C10 C9 C8 120.3(5) ?
C10 C9 H9 119.8(3) ?
C8 C9 H9 119.8(3) ?
C11 C10 C9 120.9(5) ?
C11 C10 H10 119.5(3) ?
C9 C10 H10 119.5(3) ?
C10 C11 C12 119.4(5) ?
C10 C11 H11 120.3(3) ?
C12 C11 H11 120.3(3) ?
C13 C12 C11 120.8(5) ?
C13 C12 H12 119.6(3) ?
C11 C12 H12 119.6(3) ?
C12 C13 C8 119.1(4) ?
C12 C13 N2 125.5(5) y
C8 C13 N2 115.4(4) y
N2 C14 C15 125.9(5) y
N2 C14 H14 117.1(3) ?
C15 C14 H14 117.1(3) ?
C16 C15 C20 119.6(4) ?
C16 C15 C14 117.5(4) ?
C20 C15 C14 122.8(5) ?
C17 C16 C15 120.8(5) ?
C17 C16 H16 119.6(3) ?
C15 C16 H16 119.6(3) ?
C16 C17 C18 120.0(5) ?
C16 C17 Br2 120.9(4) y
C18 C17 Br2 119.1(4) y
C19 C18 C17 120.4(5) ?
C19 C18 H18 119.8(3) ?
C17 C18 H18 119.8(3) ?
C18 C19 C20 122.3(5) ?
C18 C19 H19 118.8(3) ?
C20 C19 H19 118.8(3) ?
O2 C20 C19 118.8(5) y
O2 C20 C15 124.3(4) y
C19 C20 C15 116.8(5) ?
C7 N1 C8 122.0(4) y
C7 N1 Cu1 125.4(3) y
C8 N1 Cu1 112.6(3) y
C14 N2 C13 122.6(4) y
C14 N2 Cu1 125.0(3) y
C13 N2 Cu1 112.4(3) y
C1 O1 Cu1 127.9(3) y
C20 O2 Cu1 127.9(3) y
O2 Cu1 O1 87.4(2) y
O2 Cu1 N1 178.4(2) y
O1 Cu1 N1 94.1(2) y
O2 Cu1 N2 93.9(2) y
O1 Cu1 N2 178.5(2) y
N1 Cu1 N2 84.6(2) y

loop_
_geom_bond_atom_site_label_1
_geom_bond_atom_site_label_2
_geom_bond_site_symmetry_2
_geom_bond_distance
_geom_bond_publ_flag
C1 O1 . 1.291(6) y
C1 C2 . 1.411(7) ?
C1 C6 . 1.423(7) ?
C2 C3 . 1.364(8) ?
C2 H2 . .93 ?
C3 C4 . 1.388(8) ?
C3 H3 . .93 ?
C4 C5 . 1.358(8) ?
C4 Br1 . 1.898(5) y
C5 C6 . 1.409(7) ?
C5 H5 . .93 ?
C6 C7 . 1.434(7) ?
C7 N1 . 1.298(6) y
C7 H7 . .93 ?
C8 C9 . 1.396(7) ?
C8 C13 . 1.401(7) ?
C8 N1 . 1.423(6) y
C9 C10 . 1.374(8) ?
C9 H9 . .93 ?
C10 C11 . 1.369(8) ?
C10 H10 . .93 ?
C11 C12 . 1.398(7) ?
C11 H11 . .93 ?
C12 C13 . 1.385(7) ?
C12 H12 . .93 ?
C13 N2 . 1.416(6) y
C14 N2 . 1.286(6) y
C14 C15 . 1.430(6) ?
C14 H14 . .93 ?
C15 C16 . 1.409(7) ?
C15 C20 . 1.421(7) ?
C16 C17 . 1.362(7) ?
C16 H16 . .93 ?
C17 C18 . 1.388(7) ?
C17 Br2 . 1.899(5) y
C18 C19 . 1.351(7) ?
C18 H18 . .93 ?
C19 C20 . 1.410(7) ?
C19 H19 . .93 ?
C20 O2 . 1.296(6) y
N1 Cu1 . 1.936(4) y
N2 Cu1 . 1.946(4) y
O1 Cu1 . 1.887(4) y
O2 Cu1 . 1.882(3) y

loop_
_geom_torsion_atom_site_label_1
_geom_torsion_atom_site_label_2
_geom_torsion_atom_site_label_3
_geom_torsion_atom_site_label_4
_geom_torsion
O1 C1 C2 C3 179.6(5)
C6 C1 C2 C3 -1.5(8)
C1 C2 C3 C4 1.0(9)
C2 C3 C4 C5 -.7(9)
C2 C3 C4 Br1 179.2(4)
C3 C4 C5 C6 1.0(9)
Br1 C4 C5 C6 -179.0(4)
C4 C5 C6 C1 -1.5(8)
C4 C5 C6 C7 178.2(5)
O1 C1 C6 C5 -179.5(5)
C2 C1 C6 C5 1.7(8)
O1 C1 C6 C7 .8(9)
C2 C1 C6 C7 -178.0(5)
C5 C6 C7 N1 -179.7(5)
C1 C6 C7 N1 .0(8)
C13 C8 C9 C10 1.4(8)
N1 C8 C9 C10 178.5(5)
C8 C9 C10 C11 -1.1(9)
C9 C10 C11 C12 .4(9)
C10 C11 C12 C13 -.2(9)
C11 C12 C13 C8 .5(8)
C11 C12 C13 N2 -178.2(5)
C9 C8 C13 C12 -1.2(8)
N1 C8 C13 C12 -178.5(5)
C9 C8 C13 N2 177.7(5)
N1 C8 C13 N2 .3(6)
N2 C14 C15 C16 178.2(5)
N2 C14 C15 C20 .9(8)
C20 C15 C16 C17 -.8(8)
C14 C15 C16 C17 -178.2(5)
C15 C16 C17 C18 -.3(8)
C15 C16 C17 Br2 -177.9(4)
C16 C17 C18 C19 1.8(8)
Br2 C17 C18 C19 179.4(4)
C17 C18 C19 C20 -2.1(8)
C18 C19 C20 O2 -177.3(5)
C18 C19 C20 C15 1.0(8)
C16 C15 C20 O2 178.7(5)
C14 C15 C20 O2 -4.1(8)
C16 C15 C20 C19 .5(7)
C14 C15 C20 C19 177.7(5)
C6 C7 N1 C8 -179.5(5)
C6 C7 N1 Cu1 -1.2(8)
C9 C8 N1 C7 .8(8)
C13 C8 N1 C7 178.0(5)
C9 C8 N1 Cu1 -177.6(4)
C13 C8 N1 Cu1 -.4(5)
C15 C14 N2 C13 -179.6(5)
C15 C14 N2 Cu1 .7(8)
C12 C13 N2 C14 -.9(8)
C8 C13 N2 C14 -179.7(5)
C12 C13 N2 Cu1 178.8(4)
C8 C13 N2 Cu1 .0(6)
C2 C1 O1 Cu1 178.4(4)
C6 C1 O1 Cu1 -.3(8)
C19 C20 O2 Cu1 -176.5(4)
C15 C20 O2 Cu1 5.3(8)
C20 O2 Cu1 O1 177.6(5)
C20 O2 Cu1 N1 -25(7)
C20 O2 Cu1 N2 -3.1(5)
C1 O1 Cu1 O2 178.8(5)
C1 O1 Cu1 N1 -.6(5)
C1 O1 Cu1 N2 25(7)
C7 N1 Cu1 O2 -156(6)
C8 N1 Cu1 O2 22(7)
C7 N1 Cu1 O1 1.3(5)
C8 N1 Cu1 O1 179.7(3)
C7 N1 Cu1 N2 -178.1(5)
C8 N1 Cu1 N2 .4(3)
C14 N2 Cu1 O2 .1(4)
C13 N2 Cu1 O2 -179.6(3)
C14 N2 Cu1 O1 154(7)
C13 N2 Cu1 O1 -25(7)
C14 N2 Cu1 N1 179.5(4)
C13 N2 Cu1 N1 -.2(3)
